data_7226125
loop_
_publ_author_name
'Koshti, Vijay S.'
'Thorat, Shridhar H.'
'Gote, Ravindra P.'
'Chikkali, Samir H.'
'Gonnade, Rajesh G.'

_publ_section_title
;
 The impact of modular substitution on crystal packing: the tale of two
 ureas
;
_journal_issue 37
_journal_name_full CrystEngComm
_journal_page_first 7078
_journal_paper_doi 10.1039/C6CE01324D
_journal_volume 18
_journal_year 2016
_chemical_formula_moiety 'C13 H11 I N2 S'
_chemical_formula_sum 'C13 H11 I N2 S'
_chemical_formula_weight 354.20
_chemical_name_systematic
; 
 ? 
;
_space_group_IT_number 14
_symmetry_cell_setting monoclinic
_symmetry_space_group_name_Hall '-P 2yn'
_symmetry_space_group_name_H-M 'P 1 21/n 1'
_atom_sites_solution_hydrogens geom
_atom_sites_solution_primary direct
_atom_sites_solution_secondary difmap
_audit_creation_method SHELXL-97
_audit_update_record
;
2016-06-07 deposited with the CCDC.
2016-08-04 downloaded from the CCDC.
;
_cell_angle_alpha 90.00
_cell_angle_beta 99.085(5)
_cell_angle_gamma 90.00
_cell_formula_units_Z 4
_cell_length_a 12.7772(11)
_cell_length_b 5.1405(4)
_cell_length_c 20.7792(16)
_cell_measurement_reflns_used 4408
_cell_measurement_temperature 296(2)
_cell_measurement_theta_max 28.85
_cell_measurement_theta_min 3.97
_cell_volume 1347.68(19)
_computing_cell_refinement 'Bruker SAINT'
_computing_data_collection 'Bruker APEX2'
_computing_data_reduction 'Bruker SAINT'
_computing_molecular_graphics 'Bruker SHELXTL'
_computing_publication_material 'Bruker SHELXTL'
_computing_structure_refinement 'SHELXL-97 (Sheldrick, 2008)'
_computing_structure_solution 'SHELXS-97 (Sheldrick, 2008)'
_diffrn_ambient_temperature 296(2)
_diffrn_measured_fraction_theta_full 0.971
_diffrn_measured_fraction_theta_max 0.971
_diffrn_measurement_device_type 'Bruker APEX-II CCD'
_diffrn_measurement_method '\f and \w scans'
_diffrn_radiation_monochromator graphite
_diffrn_radiation_source 'fine-focus sealed tube'
_diffrn_radiation_type MoK\a
_diffrn_radiation_wavelength 0.71073
_diffrn_reflns_av_R_equivalents 0.0432
_diffrn_reflns_av_sigmaI/netI 0.0402
_diffrn_reflns_limit_h_max 15
_diffrn_reflns_limit_h_min -12
_diffrn_reflns_limit_k_max 5
_diffrn_reflns_limit_k_min -6
_diffrn_reflns_limit_l_max 24
_diffrn_reflns_limit_l_min -24
_diffrn_reflns_number 7967
_diffrn_reflns_theta_full 25.00
_diffrn_reflns_theta_max 25.00
_diffrn_reflns_theta_min 1.99
_exptl_absorpt_coefficient_mu 2.510
_exptl_absorpt_correction_T_max 0.5614
_exptl_absorpt_correction_T_min 0.3979
_exptl_absorpt_correction_type multi-scan
_exptl_absorpt_process_details SADABS,(BRUKER,2006)
_exptl_crystal_colour COLOURLESS
_exptl_crystal_density_diffrn 1.746
_exptl_crystal_density_method 'not measured'
_exptl_crystal_description BLOCK
_exptl_crystal_F_000 688
_exptl_crystal_recrystallization_method 'Re-crystallisation from solvent'
_exptl_crystal_size_max 0.45
_exptl_crystal_size_mid 0.30
_exptl_crystal_size_min 0.26
_refine_diff_density_max 0.693
_refine_diff_density_min -1.552
_refine_diff_density_rms 0.112
_refine_ls_extinction_method none
_refine_ls_goodness_of_fit_ref 1.186
_refine_ls_hydrogen_treatment mixed
_refine_ls_matrix_type full
_refine_ls_number_parameters 162
_refine_ls_number_reflns 2301
_refine_ls_number_restraints 0
_refine_ls_restrained_S_all 1.186
_refine_ls_R_factor_all 0.0467
_refine_ls_R_factor_gt 0.0395
_refine_ls_shift/su_max 0.001
_refine_ls_shift/su_mean 0.000
_refine_ls_structure_factor_coef Fsqd
_refine_ls_weighting_details 'calc w=1/[\s^2^(Fo^2^)+(0.0199P)^2^+3.6192P] where P=(Fo^2^+2Fc^2^)/3'
_refine_ls_weighting_scheme calc
_refine_ls_wR_factor_gt 0.0770
_refine_ls_wR_factor_ref 0.0793
_reflns_number_gt 2065
_reflns_number_total 2301
_reflns_threshold_expression >2sigma(I)
_cod_data_source_file c6ce01324d2.cif
_cod_data_source_block 10april
_cod_depositor_comments
;
The following automatic conversions were performed:

'_symmetry_cell_setting' value 'Monoclinic' changed to 'monoclinic'
according to
/usr/data/users/saulius/crontab/automatic-downloads/rss-feeds/RSC/lib/dictionaries/cif_core.dic
dictionary named 'cif_core.dic' version 2.4.2 from 2011-04-26.

'_exptl_absorpt_correction_type' value 'MULTI-SCAN' changed to
'multi-scan' according to
/usr/data/users/saulius/crontab/automatic-downloads/rss-feeds/RSC/lib/dictionaries/cif_core.dic
dictionary named 'cif_core.dic' version 2.4.2 from 2011-04-26.

Automatic conversion script
Id: cif_fix_values 4268 2015-11-12 08:31:59Z antanas 

 Adding full bibliography for 7226122--7226134.cif.
;
_cod_original_sg_symbol_H-M 'P2(1)/n  '
_cod_database_code 7226125
_solvent_exptl_crystal_recrystallization_method 'Dimethyl Formamide-Ethyl Acetate Mixture'

loop_
_symmetry_equiv_pos_as_xyz
'x, y, z'
'-x+1/2, y+1/2, -z+1/2'
'-x, -y, -z'
'x-1/2, -y-1/2, z-1/2'

loop_
_atom_site_label
_atom_site_type_symbol
_atom_site_fract_x
_atom_site_fract_y
_atom_site_fract_z
_atom_site_U_iso_or_equiv
_atom_site_adp_type
_atom_site_occupancy
_atom_site_symmetry_multiplicity
_atom_site_calc_flag
_atom_site_refinement_flags
I1 I 0.63763(3) 0.65510(7) 0.755136(16) 0.02957(13) Uani 1 1 d .
S1 S 0.44884(10) 0.5921(2) 0.89717(5) 0.0243(3) Uani 1 1 d .
N1 N 0.5427(3) 0.2093(9) 0.84167(17) 0.0221(9) Uani 1 1 d .
N2 N 0.5963(3) 0.2650(8) 0.95142(19) 0.0222(9) Uani 1 1 d .
C1 C 0.5340(4) 0.3425(9) 0.8965(2) 0.0196(10) Uani 1 1 d .
C2 C 0.4738(4) 0.2510(9) 0.7811(2) 0.0183(10) Uani 1 1 d .
C3 C 0.4980(4) 0.4350(9) 0.7363(2) 0.0217(11) Uani 1 1 d .
C4 C 0.4306(4) 0.4708(10) 0.6779(2) 0.0280(12) Uani 1 1 d .
H4 H 0.4449 0.5987 0.6488 0.034 Uiso 1 1 calc R
C5 C 0.3420(4) 0.3143(11) 0.6632(2) 0.0311(12) Uani 1 1 d .
H5 H 0.2974 0.3344 0.6236 0.037 Uiso 1 1 calc R
C6 C 0.3193(4) 0.1289(10) 0.7068(2) 0.0273(11) Uani 1 1 d .
H6 H 0.2586 0.0276 0.6966 0.033 Uiso 1 1 calc R
C7 C 0.3840(4) 0.0913(10) 0.7647(2) 0.0259(12) Uani 1 1 d .
H7 H 0.3691 -0.0384 0.7931 0.031 Uiso 1 1 calc R
C8 C 0.6793(4) 0.0805(9) 0.9589(2) 0.0209(11) Uani 1 1 d .
C9 C 0.7575(4) 0.0847(11) 0.9201(3) 0.0359(14) Uani 1 1 d .
H9 H 0.7546 0.2054 0.8865 0.043 Uiso 1 1 calc R
C10 C 0.8395(5) -0.0900(13) 0.9313(3) 0.0495(17) Uani 1 1 d .
H10 H 0.8917 -0.0878 0.9048 0.059 Uiso 1 1 calc R
C11 C 0.8457(5) -0.2693(13) 0.9813(3) 0.0477(16) Uani 1 1 d .
H11 H 0.9010 -0.3887 0.9880 0.057 Uiso 1 1 calc R
C12 C 0.7691(5) -0.2695(11) 1.0212(3) 0.0363(13) Uani 1 1 d .
H12 H 0.7739 -0.3852 1.0559 0.044 Uiso 1 1 calc R
C13 C 0.6854(4) -0.0978(10) 1.0093(2) 0.0268(12) Uani 1 1 d .
H13 H 0.6327 -0.1016 1.0354 0.032 Uiso 1 1 calc R
H1 H 0.571(4) 0.059(12) 0.842(3) 0.034(16) Uiso 1 1 d .
H2 H 0.581(4) 0.321(10) 0.985(3) 0.024(14) Uiso 1 1 d .

loop_
_atom_site_aniso_label
_atom_site_aniso_U_11
_atom_site_aniso_U_22
_atom_site_aniso_U_33
_atom_site_aniso_U_23
_atom_site_aniso_U_13
_atom_site_aniso_U_12
I1 0.0242(2) 0.0312(2) 0.0338(2) -0.00593(15) 0.00624(13) -0.00223(16)
S1 0.0314(7) 0.0253(7) 0.0155(6) 0.0010(5) 0.0011(5) 0.0110(5)
N1 0.029(2) 0.022(3) 0.014(2) -0.0041(16) -0.0016(17) 0.0090(19)
N2 0.027(2) 0.028(2) 0.011(2) -0.0010(17) -0.0019(17) 0.0081(19)
C1 0.022(2) 0.021(3) 0.015(2) 0.0011(19) 0.0017(18) -0.006(2)
C2 0.022(3) 0.020(3) 0.011(2) -0.0028(17) -0.0036(18) 0.008(2)
C3 0.024(3) 0.024(3) 0.016(2) -0.0066(19) -0.0011(19) 0.004(2)
C4 0.033(3) 0.030(3) 0.022(3) 0.007(2) 0.005(2) 0.007(2)
C5 0.030(3) 0.041(3) 0.018(2) -0.003(2) -0.007(2) 0.008(3)
C6 0.023(3) 0.030(3) 0.024(3) 0.002(2) -0.011(2) -0.001(2)
C7 0.027(3) 0.020(3) 0.030(3) 0.002(2) 0.000(2) -0.010(2)
C8 0.021(2) 0.023(3) 0.017(2) -0.0023(18) -0.0040(19) 0.001(2)
C9 0.033(3) 0.048(4) 0.025(3) 0.010(2) 0.002(2) 0.010(3)
C10 0.031(3) 0.074(5) 0.045(4) 0.014(3) 0.013(3) 0.015(3)
C11 0.032(3) 0.055(4) 0.053(4) 0.003(3) -0.001(3) 0.023(3)
C12 0.041(3) 0.027(3) 0.036(3) 0.006(2) -0.008(3) 0.004(3)
C13 0.032(3) 0.027(3) 0.021(2) 0.001(2) 0.000(2) 0.005(2)

loop_
_atom_type_symbol
_atom_type_description
_atom_type_scat_dispersion_real
_atom_type_scat_dispersion_imag
_atom_type_scat_source
C C 0.0033 0.0016 'International Tables Vol C Tables 4.2.6.8 and 6.1.1.4'
H H 0.0000 0.0000 'International Tables Vol C Tables 4.2.6.8 and 6.1.1.4'
N N 0.0061 0.0033 'International Tables Vol C Tables 4.2.6.8 and 6.1.1.4'
S S 0.1246 0.1234 'International Tables Vol C Tables 4.2.6.8 and 6.1.1.4'
I I -0.4742 1.8119 'International Tables Vol C Tables 4.2.6.8 and 6.1.1.4'

loop_
_geom_angle_atom_site_label_1
_geom_angle_atom_site_label_2
_geom_angle_atom_site_label_3
_geom_angle
C1 N1 C2 123.0(4)
C1 N1 H1 123(4)
C2 N1 H1 110(4)
C1 N2 C8 128.7(4)
C1 N2 H2 116(4)
C8 N2 H2 115(4)
N2 C1 N1 116.7(4)
N2 C1 S1 121.1(3)
N1 C1 S1 122.2(3)
C3 C2 C7 119.4(4)
C3 C2 N1 121.2(4)
C7 C2 N1 119.3(4)
C4 C3 C2 120.2(5)
C4 C3 I1 119.0(4)
C2 C3 I1 120.9(3)
C5 C4 C3 119.3(5)
C5 C4 H4 120.3
C3 C4 H4 120.3
C6 C5 C4 120.5(5)
C6 C5 H5 119.8
C4 C5 H5 119.8
C7 C6 C5 121.2(5)
C7 C6 H6 119.4
C5 C6 H6 119.4
C6 C7 C2 119.3(5)
C6 C7 H7 120.4
C2 C7 H7 120.4
C9 C8 C13 119.5(5)
C9 C8 N2 121.7(4)
C13 C8 N2 118.6(4)
C10 C9 C8 119.7(5)
C10 C9 H9 120.2
C8 C9 H9 120.2
C9 C10 C11 121.1(5)
C9 C10 H10 119.5
C11 C10 H10 119.5
C12 C11 C10 119.4(5)
C12 C11 H11 120.3
C10 C11 H11 120.3
C11 C12 C13 119.8(5)
C11 C12 H12 120.1
C13 C12 H12 120.1
C12 C13 C8 120.5(5)
C12 C13 H13 119.7
C8 C13 H13 119.7

loop_
_geom_bond_atom_site_label_1
_geom_bond_atom_site_label_2
_geom_bond_distance
I1 C3 2.096(5)
S1 C1 1.684(5)
N1 C1 1.349(6)
N1 C2 1.433(6)
N1 H1 0.85(6)
N2 C1 1.344(6)
N2 C8 1.413(6)
N2 H2 0.80(5)
C2 C3 1.395(7)
C2 C7 1.408(7)
C3 C4 1.385(7)
C4 C5 1.384(7)
C4 H4 0.9300
C5 C6 1.377(7)
C5 H5 0.9300
C6 C7 1.362(7)
C6 H6 0.9300
C7 H7 0.9300
C8 C9 1.379(7)
C8 C13 1.385(6)
C9 C10 1.372(8)
C9 H9 0.9300
C10 C11 1.381(9)
C10 H10 0.9300
C11 C12 1.378(8)
C11 H11 0.9300
C12 C13 1.379(7)
C12 H12 0.9300
C13 H13 0.9300

loop_
_geom_hbond_atom_site_label_D
_geom_hbond_atom_site_label_H
_geom_hbond_atom_site_label_A
_geom_hbond_distance_DH
_geom_hbond_distance_HA
_geom_hbond_distance_DA
_geom_hbond_angle_DHA
_geom_hbond_site_symmetry_A
C7 H7 S1 0.93 2.94 3.759(5) 148.1 1_545
N2 H2 S1 0.80(5) 2.59(5) 3.368(4) 168(5) 3_667
N1 H1 I1 0.85(6) 2.96(6) 3.676(4) 143(4) 1_545

loop_
_geom_torsion_atom_site_label_1
_geom_torsion_atom_site_label_2
_geom_torsion_atom_site_label_3
_geom_torsion_atom_site_label_4
_geom_torsion
C8 N2 C1 N1 8.0(7)
C8 N2 C1 S1 -172.6(4)
C2 N1 C1 N2 173.2(4)
C2 N1 C1 S1 -6.2(7)
C1 N1 C2 C3 89.5(6)
C1 N1 C2 C7 -94.8(6)
C7 C2 C3 C4 3.9(7)
N1 C2 C3 C4 179.6(4)
C7 C2 C3 I1 -174.7(3)
N1 C2 C3 I1 0.9(6)
C2 C3 C4 C5 -2.9(7)
I1 C3 C4 C5 175.7(4)
C3 C4 C5 C6 1.6(8)
C4 C5 C6 C7 -1.2(8)
C5 C6 C7 C2 2.2(8)
C3 C2 C7 C6 -3.5(7)
N1 C2 C7 C6 -179.2(4)
C1 N2 C8 C9 48.1(8)
C1 N2 C8 C13 -136.2(5)
C13 C8 C9 C10 1.0(8)
N2 C8 C9 C10 176.7(5)
C8 C9 C10 C11 -0.6(10)
C9 C10 C11 C12 -1.1(10)
C10 C11 C12 C13 2.3(9)
C11 C12 C13 C8 -2.0(8)
C9 C8 C13 C12 0.3(7)
N2 C8 C13 C12 -175.5(5)
